data_4303428
loop_
_publ_author_name
'Meghan A. Dureen'
'Gregory C. Welch'
'Thomas M. Gilbert'
'Douglas W. Stephan'

_publ_section_title
;
Heterolytic Cleavage of Disulfides by Frustrated Lewis Pairs
;
_journal_name_full 'Inorganic Chemistry'
_journal_page_first 9910
_journal_page_last 9917
_journal_paper_doi 10.1021/ic901590s
_journal_volume 48
_journal_year 2009
_chemical_formula_sum 'C42 H10 B F15 P S2'
_chemical_formula_weight 905.40
_space_group_IT_number 61
_symmetry_cell_setting orthorhombic
_symmetry_space_group_name_Hall '-P 2ac 2ab'
_symmetry_space_group_name_H-M 'P b c a'
_atom_sites_solution_hydrogens geom
_atom_sites_solution_primary direct
_atom_sites_solution_secondary difmap
_audit_creation_method SHELXL-97
_cell_angle_alpha 90.00
_cell_angle_beta 90.00
_cell_angle_gamma 90.00
_cell_formula_units_Z 8
_cell_length_a 17.1871(8)
_cell_length_b 20.1089(10)
_cell_length_c 23.8650(10)
_cell_measurement_reflns_used 9982
_cell_measurement_temperature 150(2)
_cell_measurement_theta_max 24.57
_cell_measurement_theta_min 2.58
_cell_volume 8248.1(7)
_computing_cell_refinement 'Bruker SAINT'
_computing_data_collection 'Bruker APEX2'
_computing_data_reduction 'Bruker SAINT'
_computing_molecular_graphics 'Bruker SHELXTL'
_computing_publication_material 'Bruker SHELXTL'
_computing_structure_refinement 'SHELXL-97 (Sheldrick, 2008)'
_computing_structure_solution 'SHELXS-97 (Sheldrick, 2008)'
_diffrn_ambient_temperature 150(2)
_diffrn_measured_fraction_theta_full 0.998
_diffrn_measured_fraction_theta_max 0.998
_diffrn_measurement_device_type 'Bruker APEX-II CCD'
_diffrn_measurement_method '\f and \w scans'
_diffrn_radiation_monochromator graphite
_diffrn_radiation_source 'fine-focus sealed tube'
_diffrn_radiation_type MoK\a
_diffrn_radiation_wavelength 0.71073
_diffrn_reflns_av_R_equivalents 0.0564
_diffrn_reflns_av_sigmaI/netI 0.0464
_diffrn_reflns_limit_h_max 21
_diffrn_reflns_limit_h_min -21
_diffrn_reflns_limit_k_max 25
_diffrn_reflns_limit_k_min -20
_diffrn_reflns_limit_l_max 27
_diffrn_reflns_limit_l_min -29
_diffrn_reflns_number 60605
_diffrn_reflns_theta_full 26.41
_diffrn_reflns_theta_max 26.41
_diffrn_reflns_theta_min 1.78
_exptl_absorpt_coefficient_mu 0.266
_exptl_absorpt_correction_T_max 0.7454
_exptl_absorpt_correction_T_min 0.6297
_exptl_absorpt_correction_type multi-scan
_exptl_absorpt_process_details SADABS
_exptl_crystal_colour colourless
_exptl_crystal_density_diffrn 1.458
_exptl_crystal_density_method 'not measured'
_exptl_crystal_description block
_exptl_crystal_F_000 3592
_exptl_crystal_size_max 0.40
_exptl_crystal_size_mid 0.20
_exptl_crystal_size_min 0.20
_refine_diff_density_max 0.684
_refine_diff_density_min -0.441
_refine_diff_density_rms 0.090
_refine_ls_extinction_method none
_refine_ls_goodness_of_fit_ref 1.105
_refine_ls_hydrogen_treatment constr
_refine_ls_matrix_type full
_refine_ls_number_parameters 604
_refine_ls_number_reflns 8452
_refine_ls_number_restraints 0
_refine_ls_restrained_S_all 1.105
_refine_ls_R_factor_all 0.1056
_refine_ls_R_factor_gt 0.0680
_refine_ls_shift/su_max 0.001
_refine_ls_shift/su_mean 0.000
_refine_ls_structure_factor_coef Fsqd
_refine_ls_weighting_details 'calc w=1/[\s^2^(Fo^2^)+(0.0802P)^2^+16.8956P] where P=(Fo^2^+2Fc^2^)/3'
_refine_ls_weighting_scheme calc
_refine_ls_wR_factor_gt 0.1767
_refine_ls_wR_factor_ref 0.1971
_reflns_number_gt 5731
_reflns_number_total 8452
_reflns_threshold_expression >2sigma(I)
_cod_data_source_file ic901590s_si_002_1.cif
_cod_data_source_block '[tBu3PSPh][PhSB(C6F5)3]'
_cod_depositor_comments
;
The following automatic conversions were performed:
'_symmetry_cell_setting' value 'Orthorhombic' changed to 'orthorhombic'
according to '/home/saulius/struct/CIF-dictionaries/cif_core.dic'
dictionary named 'cif_core.dic' version 2.4.1 from 2010-06-29.

Automatic conversion script
Id: cif_fix_enum 1527 2010-12-29 10:47:43Z saulius 
;
_cod_database_code 4303428

loop_
_symmetry_equiv_pos_as_xyz
'x, y, z'
'-x+1/2, -y, z+1/2'
'-x, y+1/2, -z+1/2'
'x+1/2, -y+1/2, -z'
'-x, -y, -z'
'x-1/2, y, -z-1/2'
'x, -y-1/2, z-1/2'
'-x-1/2, y-1/2, z'

loop_
_atom_site_label
_atom_site_type_symbol
_atom_site_fract_x
_atom_site_fract_y
_atom_site_fract_z
_atom_site_U_iso_or_equiv
_atom_site_adp_type
_atom_site_occupancy
_atom_site_symmetry_multiplicity
_atom_site_calc_flag
_atom_site_refinement_flags
_atom_site_disorder_assembly
_atom_site_disorder_group
S1 S 0.77377(6) -0.08077(5) 0.34037(4) 0.0329(3) Uani 1 1 d . . .
S2 S 0.13609(6) 0.19882(5) 0.39695(4) 0.0331(3) Uani 1 1 d . . .
P1 P 0.22536(6) 0.24844(6) 0.35437(5) 0.0375(3) Uani 1 1 d . . .
F1 F 0.67179(13) 0.10556(11) 0.35499(10) 0.0343(5) Uani 1 1 d . . .
F2 F 0.51872(15) 0.10655(12) 0.36512(11) 0.0435(6) Uani 1 1 d . . .
F3 F 0.44335(15) 0.00946(14) 0.42271(12) 0.0537(7) Uani 1 1 d . . .
F4 F 0.52748(16) -0.09094(14) 0.47026(12) 0.0515(7) Uani 1 1 d . . .
F5 F 0.68066(14) -0.09494(11) 0.45938(10) 0.0383(6) Uani 1 1 d . . .
F6 F 0.93182(14) -0.06556(13) 0.38240(10) 0.0422(6) Uani 1 1 d . . .
F7 F 1.02851(15) -0.10059(14) 0.46401(13) 0.0546(8) Uani 1 1 d . . .
F8 F 0.98881(17) -0.08106(15) 0.57326(12) 0.0583(8) Uani 1 1 d . . .
F9 F 0.84825(19) -0.02587(13) 0.59849(10) 0.0523(7) Uani 1 1 d . . .
F10 F 0.74936(15) 0.00652(12) 0.51866(9) 0.0392(6) Uani 1 1 d . . .
F11 F 0.87362(16) 0.01896(14) 0.28311(11) 0.0501(7) Uani 1 1 d . . .
F12 F 0.95508(18) 0.12633(16) 0.26189(13) 0.0637(9) Uani 1 1 d . . .
F13 F 0.95084(16) 0.23338(14) 0.33181(14) 0.0627(9) Uani 1 1 d . . .
F14 F 0.86325(18) 0.22783(13) 0.42627(14) 0.0594(8) Uani 1 1 d . . .
F15 F 0.78262(16) 0.11815(12) 0.45063(10) 0.0429(6) Uani 1 1 d . . .
B1 B 0.7779(3) -0.0051(2) 0.39257(17) 0.0257(9) Uani 1 1 d . . .
C1 C 0.6856(3) -0.0687(2) 0.30353(16) 0.0316(9) Uani 1 1 d . . .
C2 C 0.6740(3) -0.0155(2) 0.26766(18) 0.0412(11) Uani 1 1 d . . .
H2A H 0.7140 0.0167 0.2636 0.049 Uiso 1 1 calc R . .
C3 C 0.6059(3) -0.0080(3) 0.2376(2) 0.0536(14) Uani 1 1 d . . .
H3A H 0.5985 0.0296 0.2140 0.064 Uiso 1 1 calc R . .
C4 C 0.5490(4) -0.0555(3) 0.2421(3) 0.0698(17) Uani 1 1 d . . .
H4A H 0.5027 -0.0519 0.2206 0.084 Uiso 1 1 calc R . .
C5 C 0.5592(3) -0.1091(3) 0.2783(3) 0.0689(17) Uani 1 1 d . . .
H5A H 0.5195 -0.1417 0.2818 0.083 Uiso 1 1 calc R . .
C6 C 0.6266(3) -0.1152(3) 0.3090(2) 0.0479(12) Uani 1 1 d . . .
H6A H 0.6328 -0.1515 0.3340 0.058 Uiso 1 1 calc R . .
C7 C 0.6865(2) 0.00618(19) 0.40812(15) 0.0265(8) Uani 1 1 d . . .
C8 C 0.6398(2) 0.05591(19) 0.38542(15) 0.0285(8) Uani 1 1 d . . .
C9 C 0.5600(3) 0.0578(2) 0.38991(17) 0.0332(9) Uani 1 1 d . . .
C10 C 0.5215(2) 0.0084(2) 0.41867(18) 0.0372(10) Uani 1 1 d . . .
C11 C 0.5642(3) -0.0416(2) 0.44256(18) 0.0367(10) Uani 1 1 d . . .
C12 C 0.6437(2) -0.0420(2) 0.43648(16) 0.0308(9) Uani 1 1 d . . .
C13 C 0.8336(2) -0.02953(18) 0.44520(16) 0.0289(9) Uani 1 1 d . . .
C14 C 0.9068(2) -0.0565(2) 0.43566(18) 0.0334(9) Uani 1 1 d . . .
C15 C 0.9589(3) -0.0742(2) 0.4771(2) 0.0381(10) Uani 1 1 d . . .
C16 C 0.9385(3) -0.0642(2) 0.5320(2) 0.0410(11) Uani 1 1 d . . .
C17 C 0.8680(3) -0.0372(2) 0.54440(17) 0.0363(10) Uani 1 1 d . . .
C18 C 0.8173(3) -0.02073(19) 0.50184(17) 0.0321(9) Uani 1 1 d . . .
C19 C 0.8234(2) 0.06144(19) 0.36911(16) 0.0284(8) Uani 1 1 d . . .
C20 C 0.8689(2) 0.0678(2) 0.32178(18) 0.0356(10) Uani 1 1 d . . .
C21 C 0.9119(2) 0.1247(2) 0.30916(19) 0.0404(11) Uani 1 1 d . . .
C22 C 0.9099(2) 0.1778(2) 0.3439(2) 0.0424(11) Uani 1 1 d . . .
C23 C 0.8653(3) 0.1749(2) 0.3914(2) 0.0396(10) Uani 1 1 d . . .
C24 C 0.8246(2) 0.11805(19) 0.40309(17) 0.0317(9) Uani 1 1 d . . .
C25 C 0.1275(2) 0.22551(19) 0.46844(17) 0.0316(9) Uani 1 1 d . . .
C26 C 0.1767(3) 0.2037(2) 0.51015(18) 0.0350(10) Uani 1 1 d . . .
H26A H 0.2203 0.1768 0.5010 0.042 Uiso 1 1 calc R . .
C27 C 0.1625(3) 0.2209(2) 0.56500(19) 0.0430(11) Uani 1 1 d . . .
H27A H 0.1968 0.2066 0.5938 0.052 Uiso 1 1 calc R . .
C28 C 0.0983(3) 0.2590(3) 0.5780(2) 0.0529(13) Uani 1 1 d . . .
H28A H 0.0884 0.2711 0.6158 0.063 Uiso 1 1 calc R . .
C29 C 0.0487(4) 0.2794(3) 0.5365(2) 0.0638(16) Uani 1 1 d . . .
H29A H 0.0048 0.3060 0.5457 0.077 Uiso 1 1 calc R . .
C30 C 0.0619(3) 0.2619(2) 0.4814(2) 0.0478(12) Uani 1 1 d . . .
H30A H 0.0264 0.2747 0.4528 0.057 Uiso 1 1 calc R . .
C32 C 0.3284(3) 0.1641(2) 0.4123(2) 0.0461(12) Uani 1 1 d . . .
C33 C 0.3893(3) 0.2361(5) 0.3388(3) 0.112(3) Uani 1 1 d . . .
C36 C 0.1738(4) 0.3683(3) 0.4084(6) 0.126(4) Uani 1 1 d . . .
C37 C 0.2816(5) 0.3782(4) 0.3350(3) 0.095(3) Uani 1 1 d . . .
C40 C 0.1327(4) 0.1903(5) 0.2685(3) 0.113(4) Uani 1 1 d . . .
C41 C 0.2503(3) 0.2552(3) 0.2364(2) 0.0526(13) Uani 1 1 d . . .
C31A C 0.3145(4) 0.1868(4) 0.3544(3) 0.0253(16) Uani 0.50 1 d P . .
C34A C 0.3013(5) 0.1233(4) 0.3211(4) 0.037(2) Uani 0.50 1 d P . .
C35A C 0.2468(7) 0.3296(4) 0.3762(4) 0.034(2) Uani 0.50 1 d P . .
C38A C 0.2975(6) 0.3269(5) 0.4305(3) 0.041(2) Uani 0.50 1 d P . .
C39A C 0.1826(7) 0.2428(5) 0.2760(4) 0.034(3) Uani 0.50 1 d P . .
C42A C 0.1229(6) 0.2975(5) 0.2713(4) 0.052(3) Uani 0.50 1 d P . .
C31B C 0.3222(5) 0.2377(5) 0.3895(4) 0.043(2) Uani 0.50 1 d P . .
C34B C 0.3338(6) 0.2812(6) 0.4438(4) 0.054(3) Uani 0.50 1 d P . .
C35B C 0.1981(8) 0.3474(5) 0.3640(5) 0.051(3) Uani 0.50 1 d P . .
C38B C 0.1268(7) 0.3610(5) 0.3261(5) 0.064(3) Uani 0.50 1 d P . .
C39B C 0.2087(7) 0.2193(6) 0.2872(4) 0.036(2) Uani 0.50 1 d P . .
C42B C 0.2462(7) 0.1469(5) 0.2875(4) 0.051(3) Uani 0.50 1 d P . .

loop_
_atom_site_aniso_label
_atom_site_aniso_U_11
_atom_site_aniso_U_22
_atom_site_aniso_U_33
_atom_site_aniso_U_23
_atom_site_aniso_U_13
_atom_site_aniso_U_12
S1 0.0425(6) 0.0269(5) 0.0294(5) -0.0068(4) -0.0020(4) 0.0065(4)
S2 0.0368(6) 0.0306(5) 0.0319(5) 0.0013(4) 0.0025(4) -0.0060(4)
P1 0.0336(6) 0.0405(6) 0.0384(6) 0.0168(5) -0.0033(5) -0.0049(5)
F1 0.0432(14) 0.0252(12) 0.0346(13) 0.0087(10) 0.0017(11) 0.0031(10)
F2 0.0427(14) 0.0387(14) 0.0490(16) 0.0015(12) -0.0052(12) 0.0100(11)
F3 0.0337(14) 0.0603(18) 0.0671(19) -0.0046(15) 0.0082(13) -0.0049(13)
F4 0.0517(16) 0.0458(16) 0.0571(17) 0.0107(13) 0.0144(14) -0.0132(13)
F5 0.0494(15) 0.0302(13) 0.0352(13) 0.0120(10) 0.0040(11) 0.0016(11)
F6 0.0393(14) 0.0475(15) 0.0399(14) 0.0045(12) 0.0074(11) 0.0079(11)
F7 0.0356(14) 0.0488(17) 0.079(2) 0.0139(15) -0.0084(14) 0.0036(12)
F8 0.0629(18) 0.0539(17) 0.0579(18) 0.0217(14) -0.0345(15) -0.0112(14)
F9 0.089(2) 0.0395(15) 0.0280(14) 0.0025(11) -0.0143(14) -0.0033(14)
F10 0.0579(15) 0.0372(13) 0.0225(12) -0.0022(10) 0.0016(11) 0.0093(12)
F11 0.0595(17) 0.0545(17) 0.0363(14) -0.0026(12) 0.0203(13) -0.0015(14)
F12 0.0564(18) 0.075(2) 0.0597(19) 0.0248(16) 0.0229(15) -0.0057(16)
F13 0.0469(16) 0.0423(16) 0.099(2) 0.0275(16) -0.0006(16) -0.0129(13)
F14 0.0696(19) 0.0290(14) 0.079(2) -0.0102(14) -0.0085(16) -0.0073(13)
F15 0.0672(17) 0.0305(13) 0.0309(13) -0.0060(10) 0.0055(12) -0.0043(12)
B1 0.036(2) 0.023(2) 0.018(2) -0.0012(17) 0.0013(18) 0.0034(18)
C1 0.044(2) 0.028(2) 0.023(2) -0.0045(16) 0.0002(17) 0.0063(18)
C2 0.061(3) 0.031(2) 0.032(2) -0.0034(18) -0.005(2) 0.008(2)
C3 0.077(4) 0.049(3) 0.034(3) -0.013(2) -0.011(3) 0.020(3)
C4 0.058(4) 0.082(4) 0.069(4) -0.014(3) -0.025(3) 0.016(3)
C5 0.044(3) 0.073(4) 0.090(5) 0.010(4) -0.016(3) -0.011(3)
C6 0.047(3) 0.048(3) 0.049(3) 0.006(2) -0.002(2) -0.004(2)
C7 0.039(2) 0.0246(19) 0.0158(18) -0.0032(15) 0.0016(16) 0.0001(16)
C8 0.040(2) 0.0248(19) 0.0209(19) 0.0003(16) 0.0025(17) -0.0015(17)
C9 0.040(2) 0.030(2) 0.029(2) -0.0033(17) -0.0027(18) 0.0052(18)
C10 0.034(2) 0.041(3) 0.037(2) -0.007(2) 0.0083(19) -0.0033(19)
C11 0.043(2) 0.035(2) 0.032(2) 0.0033(19) 0.0085(19) -0.0077(19)
C12 0.044(2) 0.026(2) 0.0222(19) 0.0029(16) 0.0003(18) 0.0019(18)
C13 0.039(2) 0.0192(18) 0.028(2) 0.0030(16) 0.0003(17) -0.0027(16)
C14 0.038(2) 0.026(2) 0.036(2) 0.0048(18) 0.0008(19) -0.0002(17)
C15 0.036(2) 0.024(2) 0.054(3) 0.0088(19) -0.009(2) -0.0046(18)
C16 0.051(3) 0.027(2) 0.045(3) 0.0113(19) -0.021(2) -0.009(2)
C17 0.059(3) 0.0211(19) 0.029(2) 0.0033(17) -0.011(2) -0.0089(19)
C18 0.047(3) 0.0201(19) 0.029(2) 0.0005(16) -0.0038(19) 0.0007(18)
C19 0.036(2) 0.028(2) 0.0216(19) 0.0044(16) -0.0030(16) 0.0034(17)
C20 0.036(2) 0.038(2) 0.033(2) 0.0039(19) 0.0008(19) 0.0051(19)
C21 0.030(2) 0.051(3) 0.041(3) 0.021(2) 0.0036(19) -0.002(2)
C22 0.032(2) 0.039(3) 0.056(3) 0.020(2) -0.009(2) -0.0060(19)
C23 0.045(3) 0.026(2) 0.048(3) 0.003(2) -0.012(2) 0.0009(19)
C24 0.040(2) 0.025(2) 0.030(2) 0.0034(17) -0.0031(18) 0.0012(17)
C25 0.036(2) 0.024(2) 0.035(2) -0.0027(17) -0.0004(18) 0.0009(17)
C26 0.043(2) 0.025(2) 0.037(2) 0.0033(18) 0.0000(19) 0.0043(18)
C27 0.058(3) 0.036(2) 0.034(2) 0.001(2) -0.008(2) 0.002(2)
C28 0.072(3) 0.048(3) 0.039(3) -0.010(2) 0.001(3) 0.009(3)
C29 0.067(4) 0.069(4) 0.055(3) -0.015(3) 0.003(3) 0.030(3)
C30 0.047(3) 0.050(3) 0.047(3) -0.005(2) -0.005(2) 0.012(2)
C32 0.045(3) 0.049(3) 0.045(3) 0.013(2) 0.003(2) 0.013(2)
C33 0.031(3) 0.187(9) 0.117(6) 0.103(6) 0.014(3) 0.003(4)
C36 0.077(5) 0.027(3) 0.273(13) -0.004(5) 0.059(7) 0.009(3)
C37 0.143(7) 0.078(5) 0.064(4) 0.029(3) -0.004(4) -0.071(5)
C40 0.071(4) 0.226(10) 0.043(3) 0.018(5) -0.026(3) -0.074(6)
C41 0.062(3) 0.052(3) 0.043(3) 0.017(2) 0.015(2) 0.011(3)
C31A 0.030(4) 0.028(4) 0.018(4) 0.001(3) 0.000(3) 0.008(3)
C34A 0.046(5) 0.024(4) 0.040(5) -0.009(4) 0.000(4) 0.012(4)
C35A 0.061(6) 0.014(4) 0.025(4) -0.005(3) 0.016(4) -0.010(4)
C38A 0.066(6) 0.032(5) 0.025(4) -0.012(4) 0.003(4) -0.013(5)
C39A 0.049(7) 0.034(6) 0.020(5) 0.001(4) -0.006(4) 0.023(5)
C42A 0.058(6) 0.069(7) 0.028(5) 0.014(5) 0.003(4) 0.041(5)
C31B 0.032(5) 0.054(6) 0.043(5) 0.000(5) -0.005(4) 0.004(4)
C34B 0.045(6) 0.073(8) 0.043(6) -0.023(5) -0.020(5) 0.001(5)
C35B 0.066(8) 0.027(5) 0.061(7) 0.012(5) -0.024(6) -0.011(5)
C38B 0.074(8) 0.045(6) 0.074(8) 0.013(6) -0.005(6) 0.019(6)
C39B 0.043(7) 0.039(6) 0.027(6) -0.008(5) 0.005(5) -0.006(5)
C42B 0.075(7) 0.029(5) 0.048(6) -0.011(4) 0.002(5) -0.001(5)

loop_
_atom_type_symbol
_atom_type_description
_atom_type_scat_dispersion_real
_atom_type_scat_dispersion_imag
_atom_type_scat_source
C C 0.0033 0.0016 'International Tables Vol C Tables 4.2.6.8 and 6.1.1.4'
H H 0.0000 0.0000 'International Tables Vol C Tables 4.2.6.8 and 6.1.1.4'
B B 0.0013 0.0007 'International Tables Vol C Tables 4.2.6.8 and 6.1.1.4'
F F 0.0171 0.0103 'International Tables Vol C Tables 4.2.6.8 and 6.1.1.4'
P P 0.1023 0.0942 'International Tables Vol C Tables 4.2.6.8 and 6.1.1.4'
S S 0.1246 0.1234 'International Tables Vol C Tables 4.2.6.8 and 6.1.1.4'

loop_
_geom_angle_atom_site_label_1
_geom_angle_atom_site_label_2
_geom_angle_atom_site_label_3
_geom_angle
_geom_angle_site_symmetry_1
_geom_angle_site_symmetry_3
_geom_angle_publ_flag
C1 S1 B1 103.86(18) . . ?
C25 S2 P1 112.28(14) . . ?
C39B P1 C35A 128.8(5) . . ?
C39B P1 C31B 121.4(5) . . ?
C35A P1 C31B 77.7(5) . . ?
C39B P1 C31A 85.2(5) . . ?
C35A P1 C31A 114.9(5) . . ?
C31B P1 C31A 40.3(4) . . ?
C39B P1 C39A 19.9(4) . . ?
C35A P1 C39A 114.0(5) . . ?
C31B P1 C39A 137.1(4) . . ?
C31A P1 C39A 104.4(4) . . ?
C39B P1 C35B 113.2(5) . . ?
C35A P1 C35B 27.6(4) . . ?
C31B P1 C35B 105.3(5) . . ?
C31A P1 C35B 141.7(4) . . ?
C39A P1 C35B 94.3(4) . . ?
C39B P1 S2 99.6(3) . . ?
C35A P1 S2 117.0(3) . . ?
C31B P1 S2 112.2(3) . . ?
C31A P1 S2 105.7(2) . . ?
C39A P1 S2 99.0(4) . . ?
C35B P1 S2 103.9(4) . . ?
C7 B1 C19 115.0(3) . . ?
C7 B1 C13 115.2(3) . . ?
C19 B1 C13 103.0(3) . . ?
C7 B1 S1 102.5(3) . . ?
C19 B1 S1 115.5(3) . . ?
C13 B1 S1 105.8(3) . . ?
C6 C1 C2 118.3(4) . . ?
C6 C1 S1 119.2(3) . . ?
C2 C1 S1 122.4(4) . . ?
C3 C2 C1 121.8(5) . . ?
C4 C3 C2 119.1(5) . . ?
C3 C4 C5 119.9(5) . . ?
C6 C5 C4 120.3(5) . . ?
C5 C6 C1 120.4(5) . . ?
C12 C7 C8 112.7(4) . . ?
C12 C7 B1 121.5(3) . . ?
C8 C7 B1 124.5(3) . . ?
F1 C8 C9 115.3(3) . . ?
F1 C8 C7 120.4(4) . . ?
C9 C8 C7 124.3(4) . . ?
F2 C9 C10 119.5(4) . . ?
F2 C9 C8 120.7(4) . . ?
C10 C9 C8 119.9(4) . . ?
F3 C10 C11 121.1(4) . . ?
F3 C10 C9 120.2(4) . . ?
C11 C10 C9 118.7(4) . . ?
F4 C11 C10 119.6(4) . . ?
F4 C11 C12 120.8(4) . . ?
C10 C11 C12 119.5(4) . . ?
F5 C12 C11 115.3(4) . . ?
F5 C12 C7 119.7(4) . . ?
C11 C12 C7 124.9(4) . . ?
C14 C13 C18 113.0(4) . . ?
C14 C13 B1 121.0(3) . . ?
C18 C13 B1 125.7(4) . . ?
F6 C14 C15 115.6(4) . . ?
F6 C14 C13 119.6(4) . . ?
C15 C14 C13 124.8(4) . . ?
F7 C15 C16 120.5(4) . . ?
F7 C15 C14 120.8(4) . . ?
C16 C15 C14 118.7(4) . . ?
F8 C16 C17 120.8(4) . . ?
F8 C16 C15 119.6(4) . . ?
C17 C16 C15 119.6(4) . . ?
F9 C17 C16 119.8(4) . . ?
F9 C17 C18 120.3(4) . . ?
C16 C17 C18 119.9(4) . . ?
F10 C18 C17 115.1(4) . . ?
F10 C18 C13 120.9(4) . . ?
C17 C18 C13 124.0(4) . . ?
C20 C19 C24 113.0(4) . . ?
C20 C19 B1 128.5(4) . . ?
C24 C19 B1 118.1(3) . . ?
F11 C20 C19 121.7(4) . . ?
F11 C20 C21 114.7(4) . . ?
C19 C20 C21 123.6(4) . . ?
F12 C21 C22 120.4(4) . . ?
F12 C21 C20 119.5(4) . . ?
C22 C21 C20 120.1(4) . . ?
F13 C22 C21 120.6(4) . . ?
F13 C22 C23 120.2(5) . . ?
C21 C22 C23 119.2(4) . . ?
F14 C23 C24 121.3(4) . . ?
F14 C23 C22 119.4(4) . . ?
C24 C23 C22 119.3(4) . . ?
F15 C24 C23 116.4(4) . . ?
F15 C24 C19 118.9(3) . . ?
C23 C24 C19 124.7(4) . . ?
C26 C25 C30 120.6(4) . . ?
C26 C25 S2 122.8(3) . . ?
C30 C25 S2 116.0(3) . . ?
C27 C26 C25 120.0(4) . . ?
C26 C27 C28 119.6(4) . . ?
C29 C28 C27 120.2(5) . . ?
C28 C29 C30 120.6(5) . . ?
C29 C30 C25 118.9(5) . . ?
C31A C32 C31B 51.4(5) . . ?
C31A C33 C31B 47.0(4) . . ?
C35B C36 C35A 34.5(6) . . ?
C35A C37 C35B 33.9(5) . . ?
C39A C40 C39B 27.9(4) . . ?
C39A C41 C39B 26.1(4) . . ?
C31B C31A C32 68.4(6) . . ?
C31B C31A C34A 172.0(8) . . ?
C32 C31A C34A 104.7(6) . . ?
C31B C31A C33 66.8(6) . . ?
C32 C31A C33 105.6(5) . . ?
C34A C31A C33 120.0(7) . . ?
C31B C31A P1 66.0(5) . . ?
C32 C31A P1 108.7(4) . . ?
C34A C31A P1 114.3(5) . . ?
C33 C31A P1 103.0(5) . . ?
C42B C34A C31A 97.1(7) . . ?
C35B C35A C37 84.5(10) . . ?
C35B C35A C38A 138.9(12) . . ?
C37 C35A C38A 110.0(7) . . ?
C35B C35A C36 46.0(9) . . ?
C37 C35A C36 107.2(7) . . ?
C38A C35A C36 93.1(7) . . ?
C35B C35A P1 94.2(10) . . ?
C37 C35A P1 119.5(6) . . ?
C38A C35A P1 109.4(6) . . ?
C36 C35A P1 114.5(6) . . ?
C34B C38A C35A 123.8(8) . . ?
C39B C39A C40 86.0(16) . . ?
C39B C39A C42A 162.1(18) . . ?
C40 C39A C42A 97.3(9) . . ?
C39B C39A C41 81.9(15) . . ?
C40 C39A C41 121.6(8) . . ?
C42A C39A C41 110.7(8) . . ?
C39B C39A P1 56.9(13) . . ?
C40 C39A P1 113.2(7) . . ?
C42A C39A P1 106.1(7) . . ?
C41 C39A P1 106.8(7) . . ?
C39A C42A C38B 115.5(8) . . ?
C31A C31B C34B 163.4(9) . . ?
C31A C31B C32 60.2(5) . . ?
C34B C31B C32 103.2(7) . . ?
C31A C31B C33 66.3(6) . . ?
C34B C31B C33 121.2(8) . . ?
C32 C31B C33 100.7(6) . . ?
C31A C31B P1 73.7(5) . . ?
C34B C31B P1 114.6(6) . . ?
C32 C31B P1 108.8(5) . . ?
C33 C31B P1 106.9(5) . . ?
C38A C34B C31B 98.5(8) . . ?
C35A C35B C36 99.5(12) . . ?
C35A C35B C38B 159.7(15) . . ?
C36 C35B C38B 100.2(13) . . ?
C35A C35B C37 61.6(9) . . ?
C36 C35B C37 121.1(9) . . ?
C38B C35B C37 111.4(8) . . ?
C35A C35B P1 58.1(8) . . ?
C36 C35B P1 120.7(8) . . ?
C38B C35B P1 106.6(7) . . ?
C37 C35B P1 96.5(8) . . ?
C35B C38B C42A 108.9(8) . . ?
C39A C39B C40 66.0(15) . . ?
C39A C39B C41 72.0(15) . . ?
C40 C39B C41 110.1(8) . . ?
C39A C39B C42B 150.9(18) . . ?
C40 C39B C42B 89.9(8) . . ?
C41 C39B C42B 103.8(7) . . ?
C39A C39B P1 103.2(15) . . ?
C40 C39B P1 123.5(7) . . ?
C41 C39B P1 118.7(7) . . ?
C42B C39B P1 103.8(8) . . ?
C34A C42B C39B 128.1(9) . . ?

loop_
_geom_bond_atom_site_label_1
_geom_bond_atom_site_label_2
_geom_bond_distance
_geom_bond_site_symmetry_2
_geom_bond_publ_flag
S1 C1 1.768(4) . ?
S1 B1 1.968(4) . ?
S2 C25 1.795(4) . ?
S2 P1 2.0933(15) . ?
P1 C39B 1.731(10) . ?
P1 C35A 1.752(8) . ?
P1 C31B 1.876(9) . ?
P1 C31A 1.971(7) . ?
P1 C39A 2.012(10) . ?
P1 C35B 2.058(12) . ?
F1 C8 1.351(4) . ?
F2 C9 1.347(5) . ?
F3 C10 1.347(5) . ?
F4 C11 1.349(5) . ?
F5 C12 1.355(5) . ?
F6 C14 1.354(5) . ?
F7 C15 1.346(5) . ?
F8 C16 1.353(5) . ?
F9 C17 1.354(5) . ?
F10 C18 1.352(5) . ?
F11 C20 1.350(5) . ?
F12 C21 1.351(5) . ?
F13 C22 1.352(5) . ?
F14 C23 1.351(5) . ?
F15 C24 1.344(5) . ?
B1 C7 1.631(6) . ?
B1 C19 1.647(6) . ?
B1 C13 1.654(6) . ?
C1 C6 1.385(6) . ?
C1 C2 1.385(6) . ?
C2 C3 1.383(7) . ?
C3 C4 1.372(8) . ?
C4 C5 1.392(9) . ?
C5 C6 1.376(7) . ?
C7 C12 1.391(5) . ?
C7 C8 1.392(5) . ?
C8 C9 1.377(6) . ?
C9 C10 1.377(6) . ?
C10 C11 1.368(6) . ?
C11 C12 1.375(6) . ?
C13 C14 1.389(6) . ?
C13 C18 1.391(6) . ?
C14 C15 1.381(6) . ?
C15 C16 1.372(7) . ?
C16 C17 1.360(7) . ?
C17 C18 1.378(6) . ?
C19 C20 1.380(6) . ?
C19 C24 1.398(6) . ?
C20 C21 1.393(6) . ?
C21 C22 1.352(7) . ?
C22 C23 1.370(7) . ?
C23 C24 1.369(6) . ?
C25 C26 1.377(6) . ?
C25 C30 1.380(6) . ?
C26 C27 1.376(6) . ?
C27 C28 1.378(7) . ?
C28 C29 1.370(7) . ?
C29 C30 1.380(7) . ?
C32 C31A 1.475(9) . ?
C32 C31B 1.580(11) . ?
C33 C31A 1.664(10) . ?
C33 C31B 1.670(11) . ?
C36 C35B 1.214(15) . ?
C36 C35A 1.665(11) . ?
C37 C35A 1.510(9) . ?
C37 C35B 1.709(15) . ?
C40 C39A 1.372(14) . ?
C40 C39B 1.498(12) . ?
C41 C39A 1.520(12) . ?
C41 C39B 1.582(11) . ?
C31A C31B 1.329(12) . ?
C31A C34A 1.521(11) . ?
C34A C42B 1.329(14) . ?
C35A C35B 0.957(13) . ?
C35A C38A 1.561(14) . ?
C38A C34B 1.156(14) . ?
C39A C39B 0.704(10) . ?
C39A C42A 1.508(13) . ?
C42A C38B 1.830(16) . ?
C31B C34B 1.576(13) . ?
C35B C38B 1.548(17) . ?
C39B C42B 1.592(15) . ?
